data_4061113
loop_
_publ_author_name
'Vicente, Jos\'e'
'Chicote, Mar\'ia-Teresa'
'Alvarez-Falc\'on, Miguel M.'
'Bautista, Delia'

_publ_section_title
;
 The First Metal Complexes Derived from 3,5-Diethynylpyridine.
 X-ray Crystal Structure of [(AuPTo3)2{\m-(C&#x22EE;C)2Py}]
 (Py = Pyridine-3,5-diyl; To =p-Tolyl)
;
_journal_coden_ASTM ORGND7
_journal_issue 24
_journal_name_full Organometallics
_journal_page_first 5707
_journal_page_last 5712
_journal_paper_doi 10.1021/om049509j
_journal_volume 23
_journal_year 2004
_chemical_formula_sum 'C51 H45 Au2 N P2'
_chemical_formula_weight 1127.75
_space_group_IT_number 14
_symmetry_cell_setting monoclinic
_symmetry_space_group_name_Hall '-P 2ybc'
_symmetry_space_group_name_H-M 'P 1 21/c 1'
_cell_angle_alpha 90.00
_cell_angle_beta 91.270(6)
_cell_angle_gamma 90.00
_cell_formula_units_Z 4
_cell_length_a 9.9851(6)
_cell_length_b 23.4212(19)
_cell_length_c 19.0934(15)
_cell_measurement_temperature 173(2)
_cell_volume 4464.1(6)
_diffrn_ambient_temperature 173(2)
_exptl_crystal_density_diffrn 1.678
_cod_depositor_comments
;
The following automatic conversions were performed:
'_symmetry_cell_setting' value 'Monoclinic' changed to 'monoclinic'
according to '/home/saulius/struct/CIF-dictionaries/cif_core.dic'
dictionary named 'cif_core.dic' version 2.4.1 from 2010-06-29.

Automatic conversion script
Id: cif_fix_enum 1527 2010-12-29 10:47:43Z saulius 
;
_cod_original_sg_symbol_H-M 'P 21/c'
_cod_database_code 4061113

loop_
_symmetry_equiv_pos_as_xyz
'x, y, z'
'-x, y+1/2, -z+1/2'
'-x, -y, -z'
'x, -y-1/2, z-1/2'

loop_
_atom_site_label
_atom_site_type_symbol
_atom_site_fract_x
_atom_site_fract_y
_atom_site_fract_z
_atom_site_U_iso_or_equiv
_atom_site_adp_type
_atom_site_occupancy
_atom_site_symmetry_multiplicity
_atom_site_calc_flag
_atom_site_refinement_flags
_atom_site_disorder_assembly
_atom_site_disorder_group
Au1 Au 0.00725(4) 0.418314(14) 0.20765(2) 0.03207(11) Uani 1 1 d . . .
Au2 Au 0.98744(4) 0.280912(14) 0.21380(2) 0.02965(10) Uani 1 1 d . . .
N1 N 0.4951(7) 0.3635(3) -0.0240(4) 0.041(2) Uani 1 1 d . . .
P1 P -0.1679(2) 0.45483(10) 0.26671(11) 0.0298(6) Uani 1 1 d . . .
P2 P 1.1422(2) 0.25563(10) 0.29697(12) 0.0293(6) Uani 1 1 d . . .
C1 C 0.6176(8) 0.3408(3) 0.0840(4) 0.025(2) Uani 1 1 d . . .
C2 C 0.6059(9) 0.3480(4) 0.0103(4) 0.035(2) Uani 1 1 d . . .
H2 H 0.6834 0.3411 -0.0164 0.042 Uiso 1 1 calc R . .
C4 C 0.3872(9) 0.3713(3) 0.0142(5) 0.034(2) Uani 1 1 d . . .
H4 H 0.3055 0.3807 -0.0094 0.041 Uiso 1 1 calc R . .
C5 C 0.3865(8) 0.3665(3) 0.0867(4) 0.029(2) Uani 1 1 d . . .
C6 C 0.5027(8) 0.3514(3) 0.1215(4) 0.0269(19) Uani 1 1 d . . .
H6 H 0.5047 0.3483 0.1711 0.032 Uiso 1 1 calc R . .
C7 C 0.7411(9) 0.3210(3) 0.1183(4) 0.030(2) Uani 1 1 d . . .
C8 C 0.8360(8) 0.3034(3) 0.1497(4) 0.025(2) Uani 1 1 d . . .
C9 C 0.2641(9) 0.3783(4) 0.1233(5) 0.033(2) Uani 1 1 d . . .
C10 C 0.1690(9) 0.3925(4) 0.1554(4) 0.034(2) Uani 1 1 d . . .
C11 C 1.1961(8) 0.3180(3) 0.3470(4) 0.028(2) Uani 1 1 d D . .
C12 C 1.3280(10) 0.3335(4) 0.3547(4) 0.051(3) Uani 1 1 d D . .
H12 H 1.3954 0.3100 0.3354 0.061 Uiso 1 1 calc R . .
C13 C 1.3643(11) 0.3828(4) 0.3899(5) 0.061(3) Uani 1 1 d D . .
H13 H 1.4563 0.3928 0.3945 0.073 Uiso 1 1 calc R . .
C14 C 1.2708(10) 0.4169(4) 0.4179(5) 0.045(2) Uani 1 1 d D . .
C15 C 1.1391(11) 0.4021(4) 0.4104(5) 0.049(3) Uani 1 1 d D . .
H15 H 1.0721 0.4259 0.4296 0.059 Uiso 1 1 calc R . .
C16 C 1.1027(9) 0.3533(4) 0.3754(4) 0.037(2) Uani 1 1 d D . .
H16 H 1.0105 0.3437 0.3706 0.044 Uiso 1 1 calc R . .
C17 C 1.3130(12) 0.4709(4) 0.4572(5) 0.078(4) Uani 1 1 d . . .
H17A H 1.2332 0.4906 0.4738 0.093 Uiso 1 1 calc R . .
H17B H 1.3617 0.4961 0.4257 0.093 Uiso 1 1 calc R . .
H17C H 1.3710 0.4606 0.4973 0.093 Uiso 1 1 calc R . .
C21 C 1.0773(8) 0.2050(3) 0.3599(4) 0.029(2) Uani 1 1 d D . .
C22 C 1.0761(8) 0.2153(3) 0.4314(5) 0.037(2) Uani 1 1 d D . .
H22 H 1.1070 0.2509 0.4492 0.044 Uiso 1 1 calc R . .
C23 C 1.0299(8) 0.1739(4) 0.4773(4) 0.031(2) Uani 1 1 d D . .
H23 H 1.0279 0.1824 0.5258 0.037 Uiso 1 1 calc R . .
C24 C 0.9874(8) 0.1213(4) 0.4549(5) 0.030(2) Uani 1 1 d D . .
C25 C 0.9922(10) 0.1116(4) 0.3841(6) 0.051(3) Uani 1 1 d D . .
H25 H 0.9671 0.0750 0.3668 0.061 Uiso 1 1 calc R . .
C26 C 1.0324(9) 0.1530(5) 0.3365(4) 0.052(3) Uani 1 1 d D . .
H26 H 1.0285 0.1452 0.2877 0.063 Uiso 1 1 calc R . .
C27 C 0.9459(9) 0.0770(4) 0.5053(5) 0.048(3) Uani 1 1 d . . .
H27A H 0.9194 0.0424 0.4798 0.058 Uiso 1 1 calc R . .
H27B H 0.8699 0.0911 0.5320 0.058 Uiso 1 1 calc R . .
H27C H 1.0208 0.0683 0.5375 0.058 Uiso 1 1 calc R . .
C31 C 1.2971(8) 0.2222(4) 0.2693(4) 0.032(2) Uani 1 1 d D . .
C32 C 1.3497(9) 0.2380(3) 0.2060(5) 0.038(2) Uani 1 1 d D . .
H32 H 1.3021 0.2636 0.1760 0.046 Uiso 1 1 calc R . .
C33 C 1.4726(9) 0.2163(4) 0.1864(5) 0.047(3) Uani 1 1 d D . .
H33 H 1.5086 0.2275 0.1429 0.057 Uiso 1 1 calc R . .
C34 C 1.5433(10) 0.1789(4) 0.2288(6) 0.051(3) Uani 1 1 d D . .
C35 C 1.4880(10) 0.1637(4) 0.2920(6) 0.054(3) Uani 1 1 d D . .
H35 H 1.5350 0.1381 0.3224 0.065 Uiso 1 1 calc R . .
C36 C 1.3671(9) 0.1849(4) 0.3113(5) 0.040(2) Uani 1 1 d D . .
H36 H 1.3309 0.1736 0.3547 0.047 Uiso 1 1 calc R . .
C37 C 1.6800(9) 0.1552(4) 0.2076(6) 0.076(4) Uani 1 1 d . . .
H37A H 1.7144 0.1295 0.2443 0.092 Uiso 1 1 calc R . .
H37B H 1.7429 0.1869 0.2016 0.092 Uiso 1 1 calc R . .
H37C H 1.6700 0.1342 0.1635 0.092 Uiso 1 1 calc R . .
C41 C -0.3175(9) 0.4702(3) 0.2152(4) 0.033(2) Uani 1 1 d D . .
C42 C -0.3050(10) 0.4909(3) 0.1481(5) 0.042(3) Uani 1 1 d D . .
H42 H -0.2193 0.4940 0.1278 0.050 Uiso 1 1 calc R . .
C43 C -0.4189(11) 0.5074(3) 0.1104(5) 0.047(3) Uani 1 1 d D . .
H43 H -0.4104 0.5201 0.0634 0.056 Uiso 1 1 calc R . .
C44 C -0.5457(10) 0.5058(4) 0.1396(6) 0.045(3) Uani 1 1 d D . .
C45 C -0.5564(9) 0.4844(4) 0.2057(5) 0.040(3) Uani 1 1 d D . .
H45 H -0.6425 0.4808 0.2255 0.048 Uiso 1 1 calc R . .
C46 C -0.4454(9) 0.4679(4) 0.2443(5) 0.042(3) Uani 1 1 d D . .
H46 H -0.4551 0.4549 0.2910 0.050 Uiso 1 1 calc R . .
C47 C -0.6686(10) 0.5242(4) 0.0974(5) 0.065(3) Uani 1 1 d . . .
H47A H -0.6413 0.5382 0.0515 0.078 Uiso 1 1 calc R . .
H47B H -0.7149 0.5547 0.1223 0.078 Uiso 1 1 calc R . .
H47C H -0.7290 0.4915 0.0910 0.078 Uiso 1 1 calc R . .
C51 C -0.1280(9) 0.5217(3) 0.3106(4) 0.030(2) Uani 1 1 d D . .
C52 C -0.2237(10) 0.5608(4) 0.3273(4) 0.047(3) Uani 1 1 d D . .
H52 H -0.3144 0.5546 0.3132 0.056 Uiso 1 1 calc R . .
C53 C -0.1893(12) 0.6091(4) 0.3644(5) 0.056(3) Uani 1 1 d D . .
H53 H -0.2584 0.6351 0.3759 0.067 Uiso 1 1 calc R . .
C54 C -0.0619(13) 0.6217(4) 0.3856(5) 0.048(3) Uani 1 1 d D . .
C55 C 0.0328(10) 0.5826(4) 0.3678(5) 0.047(3) Uani 1 1 d D . .
H55 H 0.1233 0.5893 0.3817 0.056 Uiso 1 1 calc R . .
C56 C 0.0023(10) 0.5338(4) 0.3304(4) 0.039(3) Uani 1 1 d D . .
H56 H 0.0719 0.5083 0.3182 0.047 Uiso 1 1 calc R . .
C57 C -0.0304(12) 0.6734(3) 0.4269(5) 0.064(4) Uani 1 1 d . . .
H57A H 0.0663 0.6752 0.4367 0.077 Uiso 1 1 calc R . .
H57B H -0.0782 0.6722 0.4711 0.077 Uiso 1 1 calc R . .
H57C H -0.0583 0.7073 0.4002 0.077 Uiso 1 1 calc R . .
C61 C -0.2265(8) 0.4087(3) 0.3359(4) 0.030(2) Uani 1 1 d D . .
C62 C -0.2658(7) 0.3535(4) 0.3186(4) 0.032(2) Uani 1 1 d D . .
H62 H -0.2657 0.3418 0.2710 0.039 Uiso 1 1 calc R . .
C63 C -0.3047(9) 0.3156(4) 0.3688(5) 0.047(3) Uani 1 1 d D . .
H63 H -0.3292 0.2778 0.3555 0.057 Uiso 1 1 calc R . .
C64 C -0.3089(10) 0.3314(4) 0.4386(5) 0.048(3) Uani 1 1 d D . .
C65 C -0.2680(10) 0.3860(4) 0.4564(5) 0.051(3) Uani 1 1 d D . .
H65 H -0.2674 0.3977 0.5041 0.061 Uiso 1 1 calc R . .
C66 C -0.2276(9) 0.4237(4) 0.4050(4) 0.039(2) Uani 1 1 d D . .
H66 H -0.2000 0.4611 0.4182 0.046 Uiso 1 1 calc R . .
C67 C -0.3597(13) 0.2924(4) 0.4943(6) 0.098(5) Uani 1 1 d . . .
H67A H -0.3544 0.3119 0.5398 0.118 Uiso 1 1 calc R . .
H67B H -0.3047 0.2577 0.4962 0.118 Uiso 1 1 calc R . .
H67C H -0.4530 0.2822 0.4834 0.118 Uiso 1 1 calc R . .

loop_
_atom_site_aniso_label
_atom_site_aniso_U_11
_atom_site_aniso_U_22
_atom_site_aniso_U_33
_atom_site_aniso_U_23
_atom_site_aniso_U_13
_atom_site_aniso_U_12
Au1 0.0240(2) 0.0388(2) 0.0334(2) -0.0019(2) 0.00159(17) 0.00296(19)
Au2 0.0235(2) 0.0379(2) 0.0275(2) -0.0053(2) -0.00220(17) 0.00369(19)
N1 0.031(5) 0.062(6) 0.030(4) 0.009(4) -0.004(4) -0.002(4)
P1 0.0278(14) 0.0349(14) 0.0268(13) -0.0020(11) 0.0023(11) 0.0001(11)
P2 0.0242(14) 0.0366(14) 0.0269(13) -0.0037(11) -0.0007(11) -0.0008(11)
C1 0.025(5) 0.029(5) 0.022(5) -0.006(4) -0.004(4) 0.002(4)
C2 0.028(5) 0.041(5) 0.038(5) -0.005(5) 0.009(5) -0.002(5)
C4 0.018(5) 0.043(6) 0.040(6) 0.004(4) -0.008(5) 0.003(4)
C5 0.026(5) 0.030(6) 0.031(5) 0.004(4) 0.004(4) -0.007(4)
C6 0.020(5) 0.029(4) 0.031(5) -0.007(5) -0.005(4) -0.010(5)
C7 0.036(6) 0.018(5) 0.037(6) -0.009(4) 0.006(5) -0.001(4)
C8 0.012(5) 0.028(5) 0.034(5) -0.011(4) -0.001(4) 0.005(4)
C9 0.023(6) 0.039(6) 0.036(6) 0.007(5) 0.001(5) -0.004(5)
C10 0.036(6) 0.036(6) 0.028(5) 0.011(4) -0.004(5) -0.006(5)
C11 0.020(5) 0.034(5) 0.031(5) 0.000(4) 0.002(4) -0.009(4)
C12 0.049(8) 0.056(8) 0.048(7) -0.022(6) 0.003(6) 0.006(6)
C13 0.043(7) 0.054(7) 0.086(9) -0.015(7) 0.012(7) -0.013(6)
C14 0.044(7) 0.047(6) 0.043(6) -0.008(5) -0.001(5) -0.002(6)
C15 0.054(8) 0.045(7) 0.048(6) 0.001(5) 0.002(6) 0.006(6)
C16 0.030(6) 0.038(5) 0.042(6) 0.002(5) -0.003(5) -0.012(5)
C17 0.084(10) 0.072(9) 0.078(9) -0.034(7) 0.002(8) -0.014(7)
C21 0.033(6) 0.035(6) 0.019(5) -0.007(4) -0.001(4) 0.010(4)
C22 0.044(6) 0.021(5) 0.046(6) -0.016(5) -0.001(5) 0.003(4)
C23 0.040(6) 0.035(5) 0.018(5) 0.003(4) 0.000(4) 0.003(5)
C24 0.024(5) 0.038(6) 0.029(6) -0.004(5) -0.002(5) 0.003(5)
C25 0.052(7) 0.036(6) 0.066(8) 0.006(6) 0.003(6) -0.022(5)
C26 0.065(7) 0.069(7) 0.025(5) -0.021(6) 0.009(5) -0.020(7)
C27 0.054(7) 0.039(6) 0.052(6) 0.003(5) 0.005(6) 0.005(5)
C31 0.029(5) 0.038(5) 0.030(5) 0.003(5) 0.006(4) -0.007(5)
C32 0.034(6) 0.032(6) 0.049(6) 0.008(5) 0.002(5) 0.000(4)
C33 0.043(7) 0.056(7) 0.044(6) 0.008(6) 0.023(6) 0.000(6)
C34 0.033(6) 0.045(6) 0.075(8) 0.007(6) 0.026(6) 0.014(5)
C35 0.041(7) 0.056(7) 0.065(7) 0.019(6) 0.015(6) 0.022(6)
C36 0.028(6) 0.057(6) 0.034(6) 0.008(5) 0.010(5) 0.001(5)
C37 0.056(8) 0.070(8) 0.105(9) 0.028(8) 0.044(7) 0.034(7)
C41 0.039(6) 0.025(5) 0.037(6) -0.005(4) 0.007(5) -0.009(4)
C42 0.043(7) 0.036(6) 0.046(7) 0.008(5) -0.002(6) 0.011(5)
C43 0.058(8) 0.041(6) 0.040(6) 0.005(5) -0.011(6) 0.001(6)
C44 0.037(7) 0.027(6) 0.071(8) 0.001(5) -0.021(6) 0.000(5)
C45 0.024(6) 0.039(6) 0.058(7) -0.017(5) 0.000(6) -0.001(5)
C46 0.028(6) 0.051(7) 0.046(6) -0.009(5) -0.007(5) -0.001(5)
C47 0.056(8) 0.050(7) 0.087(9) 0.024(6) -0.023(7) 0.012(6)
C51 0.034(6) 0.027(5) 0.030(5) 0.009(4) 0.005(5) -0.005(4)
C52 0.043(7) 0.037(6) 0.059(7) 0.001(5) -0.008(6) -0.007(5)
C53 0.073(9) 0.025(6) 0.069(8) 0.005(5) 0.000(7) 0.007(6)
C54 0.084(9) 0.031(6) 0.030(6) 0.010(5) 0.010(6) -0.017(6)
C55 0.052(7) 0.051(7) 0.038(6) 0.001(6) -0.005(5) -0.029(6)
C56 0.037(6) 0.044(6) 0.038(6) 0.006(5) 0.012(5) -0.001(5)
C57 0.126(11) 0.030(6) 0.037(6) 0.003(5) 0.004(7) -0.036(6)
C61 0.026(5) 0.031(6) 0.035(5) -0.009(4) -0.001(4) 0.009(4)
C62 0.030(5) 0.032(5) 0.035(5) -0.009(5) 0.004(4) 0.005(5)
C63 0.069(8) 0.021(5) 0.052(7) -0.003(5) 0.000(6) -0.009(5)
C64 0.059(8) 0.040(7) 0.045(7) 0.013(5) 0.003(6) -0.007(5)
C65 0.065(8) 0.052(7) 0.036(6) 0.005(5) 0.005(6) -0.011(6)
C66 0.041(6) 0.041(6) 0.034(6) 0.001(5) -0.005(5) -0.007(5)
C67 0.146(14) 0.070(9) 0.079(9) 0.020(7) 0.009(10) -0.038(9)

loop_
_geom_bond_atom_site_label_1
_geom_bond_atom_site_label_2
_geom_bond_distance
_geom_bond_site_symmetry_2
_geom_bond_publ_flag
Au1 C10 2.011(10) . ?
Au1 P1 2.269(2) . ?
Au1 Au2 3.2265(5) 1_455 ?
Au2 C8 1.995(8) . ?
Au2 P2 2.269(2) . ?
Au2 Au1 3.2265(5) 1_655 ?
N1 C2 1.325(10) . ?
N1 C4 1.327(10) . ?
P1 C41 1.806(9) . ?
P1 C61 1.813(9) . ?
P1 C51 1.816(8) . ?
P2 C21 1.817(9) . ?
P2 C11 1.821(8) . ?
P2 C31 1.823(9) . ?
C1 C6 1.388(10) . ?
C1 C2 1.419(10) . ?
C1 C7 1.460(11) . ?
C4 C5 1.389(11) . ?
C5 C6 1.370(10) . ?
C5 C9 1.449(11) . ?
C7 C8 1.183(11) . ?
C9 C10 1.188(11) . ?
C11 C16 1.366(11) . ?
C11 C12 1.371(12) . ?
C12 C13 1.381(12) . ?
C13 C14 1.348(12) . ?
C14 C15 1.365(13) . ?
C14 C17 1.524(12) . ?
C15 C16 1.370(11) . ?
C21 C26 1.369(11) . ?
C21 C22 1.387(11) . ?
C22 C23 1.393(10) . ?
C23 C24 1.367(10) . ?
C24 C25 1.373(12) . ?
C24 C27 1.480(11) . ?
C25 C26 1.395(11) . ?
C31 C36 1.366(11) . ?
C31 C32 1.379(11) . ?
C32 C33 1.386(11) . ?
C33 C34 1.377(12) . ?
C34 C35 1.385(12) . ?
C34 C37 1.535(11) . ?
C35 C36 1.364(11) . ?
C41 C42 1.379(11) . ?
C41 C46 1.405(11) . ?
C42 C43 1.387(12) . ?
C43 C44 1.395(13) . ?
C44 C45 1.365(12) . ?
C44 C47 1.515(12) . ?
C45 C46 1.372(12) . ?
C51 C52 1.366(11) . ?
C51 C56 1.376(12) . ?
C52 C53 1.375(12) . ?
C53 C54 1.359(13) . ?
C54 C55 1.364(13) . ?
C54 C57 1.475(11) . ?
C55 C56 1.378(11) . ?
C61 C66 1.366(11) . ?
C61 C62 1.389(11) . ?
C62 C63 1.369(11) . ?
C63 C64 1.384(12) . ?
C64 C65 1.383(12) . ?
C64 C67 1.499(12) . ?
C65 C66 1.387(11) . ?
